data_4068823
loop_
_publ_author_name
'Beer, Stephan'
'Brandhorst, Kai'
'Hrib, Cristian G.'
'Wu, Xian'
'Haberlag, Birte'
'Grunenberg, J\"org'
'Jones, Peter G.'
'Tamm, Matthias'

_publ_section_title
;
 Experimental and Theoretical Investigations of Catalytic Alkyne
 Cross-Metathesis with Imidazolin-2-iminato Tungsten Alkylidyne Complexes
;
_journal_issue 5
_journal_name_full Organometallics
_journal_page_first 1534
_journal_paper_doi 10.1021/om801119t
_journal_volume 28
_journal_year 2009
_chemical_formula_sum 'C17 H36 O3 W'
_chemical_formula_weight 472.31
_chemical_name_systematic
;
 ?
;
_space_group_IT_number 14
_symmetry_cell_setting monoclinic
_symmetry_space_group_name_Hall '-P 2yn'
_symmetry_space_group_name_H-M 'P 1 21/n 1'
_atom_sites_solution_hydrogens geom
_atom_sites_solution_primary direct
_atom_sites_solution_secondary difmap
_audit_creation_method SHELXL-97
_cell_angle_alpha 90.00
_cell_angle_beta 90.022(3)
_cell_angle_gamma 90.00
_cell_formula_units_Z 8
_cell_length_a 9.9821(10)
_cell_length_b 13.6032(14)
_cell_length_c 30.815(3)
_cell_measurement_reflns_used 9860
_cell_measurement_temperature 133(2)
_cell_measurement_theta_max 30
_cell_measurement_theta_min 2
_cell_volume 4184.3(7)
_computing_cell_refinement 'Bruker SAINT'
_computing_data_collection 'Bruker SMART'
_computing_data_reduction 'Bruker SAINT'
_computing_molecular_graphics 'Siemens XP'
_computing_publication_material SHELXL-97
_computing_structure_refinement 'SHELXL-97 (Sheldrick, 1997)'
_computing_structure_solution 'SHELXS-97 (Sheldrick, 1990)'
_diffrn_ambient_temperature 133(2)
_diffrn_detector_area_resol_mean 8.192
_diffrn_measured_fraction_theta_full 0.999
_diffrn_measured_fraction_theta_max 0.998
_diffrn_measurement_device_type 'Bruker SMART 1000 CCD'
_diffrn_measurement_method '\w- and \f-scans'
_diffrn_radiation_monochromator graphite
_diffrn_radiation_source 'fine-focus sealed tube'
_diffrn_radiation_type MoK\a
_diffrn_radiation_wavelength 0.71073
_diffrn_reflns_av_R_equivalents 0.0616
_diffrn_reflns_av_sigmaI/netI 0.0306
_diffrn_reflns_limit_h_max 14
_diffrn_reflns_limit_h_min -13
_diffrn_reflns_limit_k_max 19
_diffrn_reflns_limit_k_min -19
_diffrn_reflns_limit_l_max 44
_diffrn_reflns_limit_l_min -44
_diffrn_reflns_number 179826
_diffrn_reflns_theta_full 30.00
_diffrn_reflns_theta_max 30.58
_diffrn_reflns_theta_min 0.66
_diffrn_standards_decay_% 0
_exptl_absorpt_coefficient_mu 5.528
_exptl_absorpt_correction_T_max 0.7696
_exptl_absorpt_correction_T_min 0.5745
_exptl_absorpt_correction_type multi-scan
_exptl_absorpt_process_details SADABS
_exptl_crystal_colour colourless
_exptl_crystal_density_diffrn 1.499
_exptl_crystal_density_method 'not measured'
_exptl_crystal_description tablet
_exptl_crystal_F_000 1888
_exptl_crystal_size_max 0.20
_exptl_crystal_size_mid 0.18
_exptl_crystal_size_min 0.05
_refine_diff_density_max 1.846
_refine_diff_density_min -1.514
_refine_diff_density_rms 0.177
_refine_ls_extinction_method none
_refine_ls_goodness_of_fit_ref 1.068
_refine_ls_hydrogen_treatment 'rigid methyls'
_refine_ls_matrix_type full
_refine_ls_number_parameters 404
_refine_ls_number_reflns 12832
_refine_ls_number_restraints 0
_refine_ls_restrained_S_all 1.068
_refine_ls_R_factor_all 0.0470
_refine_ls_R_factor_gt 0.0326
_refine_ls_shift/su_max 0.002
_refine_ls_shift/su_mean 0.000
_refine_ls_structure_factor_coef Fsqd
_refine_ls_weighting_details 'calc w=1/[\s^2^(Fo^2^)+(0.0121P)^2^+21.1847P] where P=(Fo^2^+2Fc^2^)/3'
_refine_ls_weighting_scheme calc
_refine_ls_wR_factor_gt 0.0603
_refine_ls_wR_factor_ref 0.0669
_reflns_number_gt 11160
_reflns_number_total 12832
_reflns_threshold_expression >2sigma(I)
_cod_data_source_file om801119t_si_003.cif
_cod_data_source_block 2
_cod_original_cell_volume 4184.4(8)
_cod_original_sg_symbol_H-M 'P 21/n'
_cod_database_code 4068823

loop_
_symmetry_equiv_pos_as_xyz
'x, y, z'
'-x+1/2, y+1/2, -z+1/2'
'-x, -y, -z'
'x-1/2, -y-1/2, z-1/2'

loop_
_atom_site_label
_atom_site_type_symbol
_atom_site_fract_x
_atom_site_fract_y
_atom_site_fract_z
_atom_site_U_iso_or_equiv
_atom_site_adp_type
_atom_site_occupancy
_atom_site_symmetry_multiplicity
_atom_site_calc_flag
_atom_site_refinement_flags
W1 W 0.272585(18) 0.900638(12) 0.624028(12) 0.01597(4) Uani 1 1 d .
W2 W 0.752128(18) 0.621819(12) 0.625368(11) 0.01620(4) Uani 1 1 d .
O1 O 0.4596(3) 0.9117(2) 0.6240(2) 0.0205(6) Uani 1 1 d .
O2 O 0.2132(7) 0.8350(4) 0.67371(14) 0.0209(10) Uani 1 1 d .
O3 O 0.2198(6) 0.8339(3) 0.57377(14) 0.0203(11) Uani 1 1 d .
O4 O 0.9391(3) 0.6118(2) 0.6239(2) 0.0226(7) Uani 1 1 d .
O5 O 0.6912(6) 0.6854(4) 0.57520(15) 0.0204(12) Uani 1 1 d .
O6 O 0.6984(6) 0.6907(4) 0.67492(14) 0.0213(12) Uani 1 1 d .
C1 C 0.2029(4) 1.0197(3) 0.6232(3) 0.0177(8) Uani 1 1 d .
C2 C 0.1458(5) 1.1228(3) 0.6244(3) 0.0230(9) Uani 1 1 d .
C3 C 0.1713(9) 1.1712(6) 0.6682(2) 0.0375(19) Uani 1 1 d .
H3A H 0.1279 1.1327 0.6911 0.045 Uiso 1 1 calc R
H3B H 0.1345 1.2380 0.6680 0.045 Uiso 1 1 calc R
H3C H 0.2680 1.1741 0.6736 0.045 Uiso 1 1 calc R
C4 C 0.2127(9) 1.1865(5) 0.5888(2) 0.0388(17) Uani 1 1 d .
H4A H 0.3098 1.1873 0.5933 0.047 Uiso 1 1 calc R
H4B H 0.1779 1.2537 0.5904 0.047 Uiso 1 1 calc R
H4C H 0.1926 1.1587 0.5602 0.047 Uiso 1 1 calc R
C5 C -0.0048(6) 1.1198(5) 0.6151(2) 0.0369(19) Uani 1 1 d .
H5A H -0.0202 1.0908 0.5864 0.044 Uiso 1 1 calc R
H5B H -0.0411 1.1867 0.6158 0.044 Uiso 1 1 calc R
H5C H -0.0496 1.0797 0.6372 0.044 Uiso 1 1 calc R
C6 C 0.1342(10) 0.8490(6) 0.7122(2) 0.0217(16) Uani 1 1 d .
C7 C 0.1131(9) 0.7471(7) 0.7314(3) 0.049(2) Uani 1 1 d .
H7A H 0.0626 0.7065 0.7109 0.059 Uiso 1 1 calc R
H7B H 0.0629 0.7527 0.7586 0.059 Uiso 1 1 calc R
H7C H 0.2003 0.7166 0.7371 0.059 Uiso 1 1 calc R
C8 C 0.2156(9) 0.9134(7) 0.7428(2) 0.050(2) Uani 1 1 d .
H8A H 0.3043 0.8841 0.7472 0.060 Uiso 1 1 calc R
H8B H 0.1694 0.9184 0.7708 0.060 Uiso 1 1 calc R
H8C H 0.2255 0.9791 0.7302 0.060 Uiso 1 1 calc R
C9 C 0.0027(8) 0.8946(7) 0.7001(3) 0.044(2) Uani 1 1 d .
H9A H 0.0184 0.9592 0.6870 0.053 Uiso 1 1 calc R
H9B H -0.0526 0.9023 0.7261 0.053 Uiso 1 1 calc R
H9C H -0.0438 0.8522 0.6792 0.053 Uiso 1 1 calc R
C10 C 0.5655(5) 0.9840(4) 0.6218(3) 0.0282(12) Uani 1 1 d .
C11 C 0.5536(9) 1.0541(6) 0.6595(3) 0.0402(19) Uani 1 1 d .
H11A H 0.4671 1.0881 0.6581 0.048 Uiso 1 1 calc R
H11B H 0.6262 1.1025 0.6582 0.048 Uiso 1 1 calc R
H11C H 0.5596 1.0173 0.6868 0.048 Uiso 1 1 calc R
C12 C 0.5516(10) 1.0371(7) 0.5782(3) 0.045(2) Uani 1 1 d .
H12A H 0.5631 0.9898 0.5545 0.054 Uiso 1 1 calc R
H12B H 0.6203 1.0883 0.5760 0.054 Uiso 1 1 calc R
H12C H 0.4626 1.0671 0.5762 0.054 Uiso 1 1 calc R
C13 C 0.6955(5) 0.9255(4) 0.6229(4) 0.0363(14) Uani 1 1 d .
H13A H 0.7062 0.8951 0.6515 0.044 Uiso 1 1 calc R
H13B H 0.7712 0.9696 0.6172 0.044 Uiso 1 1 calc R
H13C H 0.6928 0.8741 0.6006 0.044 Uiso 1 1 calc R
C14 C 0.1346(11) 0.8453(7) 0.5360(2) 0.0268(18) Uani 1 1 d .
C15 C 0.1616(8) 0.7600(6) 0.5065(2) 0.0427(18) Uani 1 1 d .
H15A H 0.2558 0.7610 0.4975 0.051 Uiso 1 1 calc R
H15B H 0.1041 0.7647 0.4808 0.051 Uiso 1 1 calc R
H15C H 0.1427 0.6985 0.5219 0.051 Uiso 1 1 calc R
C16 C 0.1694(7) 0.9411(5) 0.5139(2) 0.0323(14) Uani 1 1 d .
H16A H 0.1515 0.9959 0.5337 0.039 Uiso 1 1 calc R
H16B H 0.1148 0.9486 0.4877 0.039 Uiso 1 1 calc R
H16C H 0.2645 0.9410 0.5060 0.039 Uiso 1 1 calc R
C17 C -0.0104(8) 0.8458(6) 0.5511(2) 0.0348(17) Uani 1 1 d .
H17A H -0.0299 0.7843 0.5665 0.042 Uiso 1 1 calc R
H17B H -0.0699 0.8518 0.5260 0.042 Uiso 1 1 calc R
H17C H -0.0250 0.9015 0.5707 0.042 Uiso 1 1 calc R
C18 C 0.6827(5) 0.5020(4) 0.6269(3) 0.0233(10) Uani 1 1 d .
C19 C 0.6269(6) 0.3996(4) 0.6296(2) 0.0249(12) Uani 1 1 d .
C20 C 0.6727(11) 0.3402(6) 0.5900(3) 0.046(2) Uani 1 1 d .
H20A H 0.6447 0.3740 0.5634 0.055 Uiso 1 1 calc R
H20B H 0.6322 0.2746 0.5908 0.055 Uiso 1 1 calc R
H20C H 0.7706 0.3341 0.5903 0.055 Uiso 1 1 calc R
C21 C 0.4742(6) 0.4006(5) 0.6294(3) 0.0404(17) Uani 1 1 d .
H21A H 0.4417 0.4442 0.6525 0.048 Uiso 1 1 calc R
H21B H 0.4405 0.3339 0.6344 0.048 Uiso 1 1 calc R
H21C H 0.4421 0.4245 0.6013 0.048 Uiso 1 1 calc R
C22 C 0.6731(11) 0.3485(6) 0.6713(3) 0.051(2) Uani 1 1 d .
H22A H 0.7707 0.3408 0.6708 0.061 Uiso 1 1 calc R
H22B H 0.6308 0.2837 0.6734 0.061 Uiso 1 1 calc R
H22C H 0.6475 0.3884 0.6965 0.061 Uiso 1 1 calc R
C23 C 1.0452(5) 0.5396(4) 0.6226(4) 0.0368(15) Uani 1 1 d .
C24 C 1.0370(11) 0.4727(8) 0.6607(4) 0.061(3) Uani 1 1 d .
H24A H 1.0371 0.5116 0.6875 0.074 Uiso 1 1 calc R
H24B H 1.1143 0.4283 0.6607 0.074 Uiso 1 1 calc R
H24C H 0.9543 0.4340 0.6591 0.074 Uiso 1 1 calc R
C25 C 1.1760(5) 0.5974(5) 0.6220(4) 0.0399(15) Uani 1 1 d .
H25A H 1.1792 0.6388 0.5960 0.048 Uiso 1 1 calc R
H25B H 1.2518 0.5515 0.6217 0.048 Uiso 1 1 calc R
H25C H 1.1813 0.6389 0.6480 0.048 Uiso 1 1 calc R
C26 C 1.0276(10) 0.4842(7) 0.5789(3) 0.060(3) Uani 1 1 d .
H26A H 0.9424 0.4484 0.5791 0.071 Uiso 1 1 calc R
H26B H 1.1016 0.4377 0.5750 0.071 Uiso 1 1 calc R
H26C H 1.0277 0.5316 0.5549 0.071 Uiso 1 1 calc R
C27 C 0.6179(11) 0.6718(6) 0.5351(2) 0.0235(17) Uani 1 1 d .
C28 C 0.5849(8) 0.7715(6) 0.5174(2) 0.0334(16) Uani 1 1 d .
H28A H 0.5242 0.8055 0.5374 0.040 Uiso 1 1 calc R
H28B H 0.5414 0.7645 0.4891 0.040 Uiso 1 1 calc R
H28C H 0.6675 0.8098 0.5142 0.040 Uiso 1 1 calc R
C29 C 0.4912(9) 0.6125(6) 0.5441(3) 0.0354(18) Uani 1 1 d .
H29A H 0.5157 0.5481 0.5560 0.042 Uiso 1 1 calc R
H29B H 0.4413 0.6035 0.5170 0.042 Uiso 1 1 calc R
H29C H 0.4352 0.6478 0.5650 0.042 Uiso 1 1 calc R
C30 C 0.7115(10) 0.6146(6) 0.5045(2) 0.040(2) Uani 1 1 d .
H30A H 0.7912 0.6543 0.4983 0.048 Uiso 1 1 calc R
H30B H 0.6644 0.6003 0.4773 0.048 Uiso 1 1 calc R
H30C H 0.7385 0.5528 0.5183 0.048 Uiso 1 1 calc R
C31 C 0.6226(11) 0.6786(7) 0.7147(2) 0.0262(18) Uani 1 1 d .
C32 C 0.6036(9) 0.7845(6) 0.7319(2) 0.0425(19) Uani 1 1 d .
H32A H 0.6914 0.8150 0.7364 0.051 Uiso 1 1 calc R
H32B H 0.5548 0.7826 0.7595 0.051 Uiso 1 1 calc R
H32C H 0.5524 0.8230 0.7107 0.051 Uiso 1 1 calc R
C33 C 0.4900(10) 0.6343(7) 0.7043(3) 0.046(2) Uani 1 1 d .
H33A H 0.4391 0.6792 0.6857 0.055 Uiso 1 1 calc R
H33B H 0.4403 0.6228 0.7313 0.055 Uiso 1 1 calc R
H33C H 0.5033 0.5717 0.6892 0.055 Uiso 1 1 calc R
C34 C 0.7073(10) 0.6195(7) 0.7455(2) 0.050(2) Uani 1 1 d .
H34A H 0.7138 0.5516 0.7350 0.060 Uiso 1 1 calc R
H34B H 0.6662 0.6199 0.7743 0.060 Uiso 1 1 calc R
H34C H 0.7971 0.6483 0.7471 0.060 Uiso 1 1 calc R

loop_
_atom_site_aniso_label
_atom_site_aniso_U_11
_atom_site_aniso_U_22
_atom_site_aniso_U_33
_atom_site_aniso_U_23
_atom_site_aniso_U_13
_atom_site_aniso_U_12
W1 0.01824(8) 0.01628(8) 0.01338(7) 0.00060(10) -0.00058(11) -0.00054(6)
W2 0.01972(9) 0.01437(7) 0.01451(7) -0.00138(9) 0.00142(12) -0.00036(6)
O1 0.0197(14) 0.0191(17) 0.0227(16) 0.000(2) 0.002(2) -0.0038(11)
O2 0.023(2) 0.023(2) 0.0170(19) 0.0023(15) 0.0038(17) 0.000(2)
O3 0.022(2) 0.021(2) 0.0179(19) -0.0025(15) 0.0009(17) 0.003(2)
O4 0.0187(14) 0.0207(17) 0.0285(18) 0.005(2) 0.003(2) 0.0030(12)
O5 0.024(3) 0.018(2) 0.020(2) 0.0003(16) 0.0027(17) -0.0004(18)
O6 0.025(3) 0.024(3) 0.0149(19) -0.0028(16) 0.0074(17) 0.000(2)
C1 0.0169(18) 0.022(2) 0.014(2) 0.006(2) 0.001(3) 0.0007(15)
C2 0.028(2) 0.020(2) 0.021(2) -0.003(3) 0.001(3) 0.0001(17)
C3 0.049(5) 0.032(4) 0.031(4) -0.015(3) -0.008(3) 0.011(3)
C4 0.059(5) 0.019(3) 0.039(4) 0.004(2) 0.011(3) 0.000(3)
C5 0.030(3) 0.030(3) 0.050(5) 0.005(3) -0.008(3) 0.007(2)
C6 0.023(4) 0.025(4) 0.018(3) 0.003(2) 0.009(2) 0.006(3)
C7 0.056(5) 0.056(5) 0.035(4) 0.024(4) 0.025(4) 0.014(4)
C8 0.046(5) 0.081(6) 0.024(3) -0.020(3) 0.002(3) -0.001(4)
C9 0.028(4) 0.068(6) 0.036(4) 0.020(4) 0.016(3) 0.013(4)
C10 0.023(2) 0.020(2) 0.042(4) -0.006(3) 0.000(3) -0.0059(17)
C11 0.036(4) 0.035(4) 0.050(4) -0.017(3) -0.003(3) -0.005(3)
C12 0.039(4) 0.032(4) 0.064(5) 0.012(4) 0.015(4) -0.002(3)
C13 0.015(2) 0.031(3) 0.062(4) -0.002(4) 0.005(4) -0.0055(18)
C14 0.026(4) 0.035(4) 0.020(3) -0.004(3) -0.001(3) 0.001(3)
C15 0.059(5) 0.041(4) 0.028(3) -0.016(3) -0.016(3) 0.013(4)
C16 0.034(3) 0.040(4) 0.023(3) 0.006(3) -0.004(2) -0.004(3)
C17 0.026(3) 0.040(4) 0.039(4) -0.002(3) -0.001(3) -0.006(3)
C18 0.023(2) 0.026(3) 0.021(2) 0.000(3) -0.003(3) -0.0014(17)
C19 0.039(3) 0.018(2) 0.018(3) -0.003(2) 0.004(3) -0.0035(19)
C20 0.064(6) 0.023(4) 0.050(5) -0.013(3) 0.018(4) -0.010(3)
C21 0.042(3) 0.031(3) 0.048(5) -0.001(4) 0.008(4) -0.014(2)
C22 0.072(6) 0.025(4) 0.057(5) 0.020(3) -0.022(4) -0.015(4)
C23 0.024(2) 0.021(3) 0.066(5) 0.001(4) 0.009(4) 0.0055(19)
C24 0.039(5) 0.043(5) 0.103(8) 0.040(5) 0.006(5) 0.013(4)
C25 0.021(2) 0.041(3) 0.059(4) 0.008(4) 0.004(4) 0.007(2)
C26 0.046(5) 0.049(6) 0.083(7) -0.030(5) 0.021(5) 0.002(4)
C27 0.028(4) 0.024(4) 0.019(3) 0.004(2) -0.003(3) 0.003(3)
C28 0.037(4) 0.033(4) 0.030(4) 0.010(3) -0.006(3) -0.001(3)
C29 0.035(4) 0.036(4) 0.035(4) 0.009(3) -0.007(3) -0.013(3)
C30 0.045(5) 0.048(5) 0.027(4) -0.013(3) -0.001(4) 0.008(4)
C31 0.025(4) 0.039(5) 0.015(3) -0.001(3) 0.007(3) -0.003(3)
C32 0.052(5) 0.042(5) 0.034(4) -0.014(3) 0.017(3) -0.003(3)
C33 0.028(4) 0.066(6) 0.042(5) -0.020(4) 0.015(3) -0.013(4)
C34 0.055(5) 0.072(6) 0.023(4) 0.020(3) 0.005(4) 0.015(5)

loop_
_atom_type_symbol
_atom_type_description
_atom_type_scat_dispersion_real
_atom_type_scat_dispersion_imag
_atom_type_scat_source
C C 0.0033 0.0016 'International Tables Vol C Tables 4.2.6.8 and 6.1.1.4'
H H 0.0000 0.0000 'International Tables Vol C Tables 4.2.6.8 and 6.1.1.4'
O O 0.0106 0.0060 'International Tables Vol C Tables 4.2.6.8 and 6.1.1.4'
W W -0.8490 6.8722 'International Tables Vol C Tables 4.2.6.8 and 6.1.1.4'

loop_
_geom_angle_atom_site_label_1
_geom_angle_atom_site_label_2
_geom_angle_atom_site_label_3
_geom_angle
C1 W1 O2 109.0(3)
C1 W1 O3 108.8(3)
O2 W1 O3 110.92(14)
C1 W1 O1 108.62(17)
O2 W1 O1 110.8(3)
O3 W1 O1 108.6(3)
C18 W2 O6 109.1(3)
C18 W2 O4 108.91(18)
O6 W2 O4 110.0(3)
C18 W2 O5 108.6(3)
O6 W2 O5 110.45(14)
O4 W2 O5 109.7(3)
C10 O1 W1 141.6(3)
C6 O2 W1 141.9(5)
C14 O3 W1 141.1(5)
C23 O4 W2 141.3(3)
C27 O5 W2 144.0(5)
C31 O6 W2 141.5(5)
C2 C1 W1 177.5(6)
C1 C2 C3 111.0(7)
C1 C2 C5 109.9(4)
C3 C2 C5 110.0(6)
C1 C2 C4 109.7(5)
C3 C2 C4 108.3(5)
C5 C2 C4 107.9(6)
O2 C6 C9 109.3(6)
O2 C6 C7 106.1(6)
C9 C6 C7 110.7(8)
O2 C6 C8 107.1(7)
C9 C6 C8 112.5(8)
C7 C6 C8 110.9(7)
O1 C10 C11 109.6(6)
O1 C10 C13 105.5(4)
C11 C10 C13 112.3(8)
O1 C10 C12 107.3(7)
C11 C10 C12 111.8(6)
C13 C10 C12 110.1(8)
O3 C14 C15 107.3(8)
O3 C14 C16 108.6(7)
C15 C14 C16 110.7(7)
O3 C14 C17 108.2(6)
C15 C14 C17 111.2(8)
C16 C14 C17 110.7(8)
C19 C18 W2 177.8(7)
C18 C19 C21 111.2(5)
C18 C19 C22 110.9(6)
C21 C19 C22 108.0(7)
C18 C19 C20 109.4(6)
C21 C19 C20 107.5(7)
C22 C19 C20 109.9(6)
O4 C23 C24 110.7(8)
O4 C23 C25 106.2(4)
C24 C23 C25 111.8(9)
O4 C23 C26 105.8(8)
C24 C23 C26 112.4(7)
C25 C23 C26 109.7(9)
O5 C27 C28 107.8(7)
O5 C27 C29 109.5(6)
C28 C27 C29 111.2(8)
O5 C27 C30 106.3(7)
C28 C27 C30 111.5(7)
C29 C27 C30 110.3(7)
O6 C31 C33 109.2(7)
O6 C31 C34 107.5(7)
C33 C31 C34 114.8(9)
O6 C31 C32 104.3(6)
C33 C31 C32 110.0(8)
C34 C31 C32 110.5(7)

loop_
_geom_bond_atom_site_label_1
_geom_bond_atom_site_label_2
_geom_bond_distance
W1 C1 1.763(4)
W1 O2 1.869(5)
W1 O3 1.871(5)
W1 O1 1.872(3)
W2 C18 1.772(5)
W2 O6 1.870(4)
W2 O4 1.871(3)
W2 O5 1.873(5)
O1 C10 1.446(5)
O2 C6 1.437(9)
O3 C14 1.450(10)
O4 C23 1.445(6)
O5 C27 1.447(10)
O6 C31 1.450(9)
C1 C2 1.515(6)
C2 C3 1.523(10)
C2 C5 1.530(8)
C2 C4 1.549(9)
C6 C9 1.499(13)
C6 C7 1.522(11)
C6 C8 1.523(12)
C10 C11 1.510(11)
C10 C13 1.523(7)
C10 C12 1.531(12)
C14 C15 1.499(10)
C14 C16 1.510(11)
C14 C17 1.521(13)
C18 C19 1.503(7)
C19 C21 1.525(8)
C19 C22 1.531(10)
C19 C20 1.535(9)
C23 C24 1.489(13)
C23 C25 1.525(8)
C23 C26 1.554(14)
C27 C28 1.499(10)
C27 C29 1.525(13)
C27 C30 1.539(11)
C31 C33 1.489(14)
C31 C34 1.504(12)
C31 C32 1.547(11)

loop_
_geom_torsion_atom_site_label_1
_geom_torsion_atom_site_label_2
_geom_torsion_atom_site_label_3
_geom_torsion_atom_site_label_4
_geom_torsion
C1 W1 O1 C10 -3.6(11)
O2 W1 O1 C10 -123.3(9)
O3 W1 O1 C10 114.6(9)
C1 W1 O2 C6 -2.9(10)
O3 W1 O2 C6 -122.7(9)
O1 W1 O2 C6 116.6(9)
C1 W1 O3 C14 -5.3(9)
O2 W1 O3 C14 114.7(9)
O1 W1 O3 C14 -123.4(8)
C18 W2 O4 C23 2.0(12)
O6 W2 O4 C23 121.5(11)
O5 W2 O4 C23 -116.8(11)
C18 W2 O5 C27 -7.6(9)
O6 W2 O5 C27 -127.2(9)
O4 W2 O5 C27 111.4(9)
C18 W2 O6 C31 2.5(9)
O4 W2 O6 C31 -116.9(9)
O5 W2 O6 C31 121.8(9)
O2 W1 C1 C2 56(10)
O3 W1 C1 C2 178(100)
O1 W1 C1 C2 -64(10)
W1 C1 C2 C3 -6(10)
W1 C1 C2 C5 -128(10)
W1 C1 C2 C4 114(10)
W1 O2 C6 C9 48.8(12)
W1 O2 C6 C7 168.1(7)
W1 O2 C6 C8 -73.5(11)
W1 O1 C10 C11 60.3(12)
W1 O1 C10 C13 -178.6(8)
W1 O1 C10 C12 -61.3(11)
W1 O3 C14 C15 172.7(6)
W1 O3 C14 C16 53.0(11)
W1 O3 C14 C17 -67.2(10)
O6 W2 C18 C19 -65(15)
O4 W2 C18 C19 56(15)
O5 W2 C18 C19 175(100)
W2 C18 C19 C21 127(15)
W2 C18 C19 C22 7(15)
W2 C18 C19 C20 -115(15)
W2 O4 C23 C24 -58.5(14)
W2 O4 C23 C25 180.0(9)
W2 O4 C23 C26 63.5(13)
W2 O5 C27 C28 165.8(6)
W2 O5 C27 C29 44.7(12)
W2 O5 C27 C30 -74.4(11)
W2 O6 C31 C33 -49.7(12)
W2 O6 C31 C34 75.4(11)
W2 O6 C31 C32 -167.2(6)
